data_4122022
loop_
_publ_author_name
'Chu, Terry'
'Korobkov, Ilia'
'Nikonov, Georgii I.'

_publ_section_title
;
 Oxidative Addition of \s Bonds to an Al(I) Center.
;
_journal_issue 25
_journal_name_full 'Journal of the American Chemical Society'
_journal_page_first 9195
_journal_page_last 9202
_journal_paper_doi 10.1021/ja5038337
_journal_volume 136
_journal_year 2014
_chemical_formula_sum 'C35 H54 Al B N2 O2'
_chemical_formula_weight 572.59
_chemical_name_systematic
; 
 ? 
;
_space_group_IT_number 2
_symmetry_cell_setting triclinic
_symmetry_space_group_name_Hall '-P 1'
_symmetry_space_group_name_H-M 'P -1'
_atom_sites_solution_hydrogens geom
_atom_sites_solution_primary direct
_atom_sites_solution_secondary difmap
_audit_creation_method SHELXL-97
_cell_angle_alpha 80.3490(10)
_cell_angle_beta 75.2380(10)
_cell_angle_gamma 88.0350(10)
_cell_formula_units_Z 2
_cell_length_a 9.3319(3)
_cell_length_b 11.6691(3)
_cell_length_c 17.0064(5)
_cell_measurement_reflns_used 9956
_cell_measurement_temperature 200(2)
_cell_measurement_theta_max 28.30
_cell_measurement_theta_min 2.78
_cell_volume 1765.37(9)
_computing_cell_refinement 'APEX II, Bruker (2009)'
_computing_data_collection 'APEX II, Bruker (2009)'
_computing_data_reduction 'XPREP, Bruker (2009)'
_computing_molecular_graphics 'SHELXTL, Bruker (2004)'
_computing_publication_material 'SHELXTL, Bruker (2004)'
_computing_structure_refinement 'SHELXL-97 (Sheldrick, 2008)'
_computing_structure_solution 'SHELXS-97 (Sheldrick, 2008)'
_diffrn_ambient_temperature 200(2)
_diffrn_measured_fraction_theta_full 0.987
_diffrn_measured_fraction_theta_max 0.987
_diffrn_measurement_device_type 'Bruker APEX-II CCD'
_diffrn_measurement_method '\f and \w scans'
_diffrn_radiation_monochromator graphite
_diffrn_radiation_source 'fine-focus sealed tube'
_diffrn_radiation_type MoK\a
_diffrn_radiation_wavelength 0.71073
_diffrn_reflns_av_R_equivalents 0.0197
_diffrn_reflns_av_sigmaI/netI 0.0233
_diffrn_reflns_limit_h_max 12
_diffrn_reflns_limit_h_min -12
_diffrn_reflns_limit_k_max 15
_diffrn_reflns_limit_k_min -15
_diffrn_reflns_limit_l_max 22
_diffrn_reflns_limit_l_min -22
_diffrn_reflns_number 26594
_diffrn_reflns_theta_full 28.32
_diffrn_reflns_theta_max 28.32
_diffrn_reflns_theta_min 1.77
_exptl_absorpt_coefficient_mu 0.088
_exptl_absorpt_correction_T_max 0.9869
_exptl_absorpt_correction_T_min 0.9809
_exptl_absorpt_correction_type multi-scan
_exptl_absorpt_process_details 'SADABS, Bruker (2003)'
_exptl_crystal_colour colourless
_exptl_crystal_density_diffrn 1.077
_exptl_crystal_density_meas ?
_exptl_crystal_density_method 'not measured'
_exptl_crystal_description block
_exptl_crystal_F_000 624
_exptl_crystal_size_max 0.22
_exptl_crystal_size_mid 0.17
_exptl_crystal_size_min 0.15
_refine_diff_density_max 0.555
_refine_diff_density_min -0.354
_refine_diff_density_rms 0.047
_refine_ls_extinction_method none
_refine_ls_goodness_of_fit_ref 1.032
_refine_ls_hydrogen_treatment mixed
_refine_ls_matrix_type full
_refine_ls_number_parameters 371
_refine_ls_number_reflns 8702
_refine_ls_number_restraints 0
_refine_ls_restrained_S_all 1.032
_refine_ls_R_factor_all 0.0641
_refine_ls_R_factor_gt 0.0506
_refine_ls_shift/su_max 0.001
_refine_ls_shift/su_mean 0.000
_refine_ls_structure_factor_coef Fsqd
_refine_ls_weighting_details 'calc w=1/[\s^2^(Fo^2^)+(0.0893P)^2^+0.4898P] where P=(Fo^2^+2Fc^2^)/3'
_refine_ls_weighting_scheme calc
_refine_ls_wR_factor_gt 0.1412
_refine_ls_wR_factor_ref 0.1532
_reflns_number_gt 6939
_reflns_number_total 8702
_reflns_threshold_expression >2sigma(I)
_cod_data_source_file ja5038337_si_002.cif
_cod_data_source_block gn001
_cod_depositor_comments
;
The following automatic conversions were performed:

'_symmetry_cell_setting' value 'Triclinic' changed to 'triclinic'
according to
/usr/data/users/saulius/crontab/automatic-downloads/rss-feeds/ACS/lib/dictionaries/cif_core.dic
dictionary named 'cif_core.dic' version 2.4.2 from 2011-04-26.

Automatic conversion script
Id: cif_fix_values 2281 2013-09-26 08:29:07Z andrius 

 Adding full bibliography for 4122022--4122029.cif.

The following automatic conversions were performed:

'_exptl_crystal_density_meas' value 'n/a' was changed to '?' - the
value is perceived as not measured.

Automatic conversion script
Id: cif_fix_values 3008 2015-01-20 13:52:24Z robertas 
;
_cod_original_sg_symbol_H-M P-1
_cod_database_code 4122022

loop_
_symmetry_equiv_pos_as_xyz
'x, y, z'
'-x, -y, -z'

loop_
_atom_site_label
_atom_site_type_symbol
_atom_site_fract_x
_atom_site_fract_y
_atom_site_fract_z
_atom_site_U_iso_or_equiv
_atom_site_adp_type
_atom_site_occupancy
_atom_site_symmetry_multiplicity
_atom_site_calc_flag
_atom_site_refinement_flags
Al1 Al 0.47831(4) 0.73405(3) 0.26376(2) 0.02124(11) Uani 1 1 d .
H1A H 0.3268(17) 0.7048(3) 0.3129(6) 0.032 Uiso 1 1 d R
N1 N 0.47773(12) 0.89681(9) 0.22302(7) 0.0237(2) Uani 1 1 d .
N2 N 0.51244(12) 0.68771(9) 0.15802(6) 0.0227(2) Uani 1 1 d .
B1 B 0.64398(18) 0.66609(14) 0.32380(9) 0.0281(3) Uani 1 1 d .
O1 O 0.77666(13) 0.71310(11) 0.32218(8) 0.0438(3) Uani 1 1 d .
O2 O 0.62186(13) 0.55824(11) 0.37183(8) 0.0439(3) Uani 1 1 d .
C1 C 0.41684(15) 0.93226(12) 0.16037(9) 0.0271(3) Uani 1 1 d .
C2 C 0.39100(16) 0.85771(12) 0.10849(8) 0.0288(3) Uani 1 1 d .
H2A H 0.3292 0.8868 0.0732 0.035 Uiso 1 1 calc R
C3 C 0.44592(15) 0.74550(12) 0.10296(8) 0.0254(3) Uani 1 1 d .
C4 C 0.3742(2) 1.05785(13) 0.14105(11) 0.0396(4) Uani 1 1 d .
H4A H 0.3971 1.1014 0.1809 0.059 Uiso 1 1 calc R
H4B H 0.2678 1.0625 0.1444 0.059 Uiso 1 1 calc R
H4C H 0.4300 1.0912 0.0853 0.059 Uiso 1 1 calc R
C5 C 0.42814(18) 0.69065(14) 0.03156(9) 0.0352(3) Uani 1 1 d .
H5A H 0.4711 0.6127 0.0350 0.053 Uiso 1 1 calc R
H5B H 0.4792 0.7386 -0.0204 0.053 Uiso 1 1 calc R
H5C H 0.3226 0.6850 0.0338 0.053 Uiso 1 1 calc R
C6 C 0.51342(16) 0.97928(11) 0.27004(9) 0.0275(3) Uani 1 1 d .
C7 C 0.40305(17) 1.01521(13) 0.33396(9) 0.0331(3) Uani 1 1 d .
C8 C 0.4440(2) 1.09173(16) 0.37950(11) 0.0441(4) Uani 1 1 d .
H8A H 0.3710 1.1173 0.4229 0.053 Uiso 1 1 calc R
C9 C 0.5878(2) 1.13085(17) 0.36279(13) 0.0505(5) Uani 1 1 d .
H9A H 0.6128 1.1841 0.3938 0.061 Uiso 1 1 calc R
C10 C 0.6957(2) 1.09276(15) 0.30102(12) 0.0440(4) Uani 1 1 d .
H10A H 0.7949 1.1195 0.2905 0.053 Uiso 1 1 calc R
C11 C 0.66186(17) 1.01570(13) 0.25373(10) 0.0325(3) Uani 1 1 d .
C12 C 0.24398(19) 0.97104(15) 0.35776(11) 0.0410(4) Uani 1 1 d .
H12A H 0.2318 0.9257 0.3149 0.049 Uiso 1 1 calc R
C13 C 0.2135(3) 0.8891(2) 0.43995(13) 0.0622(6) Uani 1 1 d .
H13A H 0.2866 0.8266 0.4368 0.093 Uiso 1 1 calc R
H13B H 0.1137 0.8557 0.4525 0.093 Uiso 1 1 calc R
H13C H 0.2205 0.9324 0.4835 0.093 Uiso 1 1 calc R
C14 C 0.1318(2) 1.0710(2) 0.36052(15) 0.0624(6) Uani 1 1 d .
H14A H 0.0310 1.0389 0.3758 0.094 Uiso 1 1 calc R
H14B H 0.1502 1.1200 0.3061 0.094 Uiso 1 1 calc R
H14C H 0.1428 1.1178 0.4014 0.094 Uiso 1 1 calc R
C15 C 0.78239(17) 0.96978(14) 0.18804(11) 0.0367(3) Uani 1 1 d .
H15A H 0.7605 0.8854 0.1920 0.044 Uiso 1 1 calc R
C16 C 0.7816(2) 1.02864(17) 0.10051(12) 0.0505(4) Uani 1 1 d .
H16A H 0.6819 1.0234 0.0924 0.076 Uiso 1 1 calc R
H16B H 0.8520 0.9896 0.0604 0.076 Uiso 1 1 calc R
H16C H 0.8104 1.1105 0.0928 0.076 Uiso 1 1 calc R
C17 C 0.9375(2) 0.9778(2) 0.20122(15) 0.0581(5) Uani 1 1 d .
H17A H 0.9376 0.9395 0.2571 0.087 Uiso 1 1 calc R
H17B H 0.9659 1.0597 0.1941 0.087 Uiso 1 1 calc R
H17C H 1.0084 0.9394 0.1609 0.087 Uiso 1 1 calc R
C18 C 0.59033(15) 0.58096(11) 0.14475(8) 0.0247(3) Uani 1 1 d .
C19 C 0.51490(16) 0.47408(12) 0.17388(8) 0.0283(3) Uani 1 1 d .
C20 C 0.59656(19) 0.37257(13) 0.16552(10) 0.0368(3) Uani 1 1 d .
H20A H 0.5479 0.2993 0.1850 0.044 Uiso 1 1 calc R
C21 C 0.74699(19) 0.37677(14) 0.12937(11) 0.0419(4) Uani 1 1 d .
H21A H 0.8006 0.3067 0.1238 0.050 Uiso 1 1 calc R
C22 C 0.81952(18) 0.48237(15) 0.10141(11) 0.0389(4) Uani 1 1 d .
H22A H 0.9230 0.4841 0.0765 0.047 Uiso 1 1 calc R
C23 C 0.74416(16) 0.58650(13) 0.10887(9) 0.0294(3) Uani 1 1 d .
C24 C 0.35037(16) 0.46583(13) 0.21593(9) 0.0322(3) Uani 1 1 d .
H24A H 0.3109 0.5467 0.2146 0.039 Uiso 1 1 calc R
C25 C 0.3256(2) 0.40939(17) 0.30591(11) 0.0470(4) Uani 1 1 d .
H25A H 0.2191 0.4042 0.3322 0.071 Uiso 1 1 calc R
H25B H 0.3740 0.4565 0.3345 0.071 Uiso 1 1 calc R
H25C H 0.3679 0.3312 0.3089 0.071 Uiso 1 1 calc R
C26 C 0.2655(2) 0.40042(17) 0.17084(13) 0.0475(4) Uani 1 1 d .
H26A H 0.2823 0.4389 0.1134 0.071 Uiso 1 1 calc R
H26B H 0.1594 0.4004 0.1979 0.071 Uiso 1 1 calc R
H26C H 0.3006 0.3201 0.1724 0.071 Uiso 1 1 calc R
C27 C 0.82642(17) 0.70219(14) 0.07856(10) 0.0355(3) Uani 1 1 d .
H27A H 0.7644 0.7622 0.1069 0.043 Uiso 1 1 calc R
C28 C 0.9768(2) 0.7009(2) 0.09858(13) 0.0548(5) Uani 1 1 d .
H28A H 0.9638 0.6775 0.1581 0.082 Uiso 1 1 calc R
H28B H 1.0214 0.7789 0.0813 0.082 Uiso 1 1 calc R
H28C H 1.0419 0.6457 0.0692 0.082 Uiso 1 1 calc R
C29 C 0.8468(2) 0.73930(17) -0.01399(12) 0.0492(4) Uani 1 1 d .
H29A H 0.9007 0.8136 -0.0320 0.074 Uiso 1 1 calc R
H29B H 0.7496 0.7481 -0.0262 0.074 Uiso 1 1 calc R
H29C H 0.9034 0.6801 -0.0432 0.074 Uiso 1 1 calc R
C30 C 0.83717(19) 0.63992(18) 0.38445(11) 0.0467(4) Uani 1 1 d .
C31 C 0.76051(19) 0.52263(17) 0.39354(11) 0.0456(4) Uani 1 1 d .
C32 C 0.7897(3) 0.6950(3) 0.46321(15) 0.0773(7) Uani 1 1 d .
H32A H 0.6813 0.6935 0.4825 0.116 Uiso 1 1 calc R
H32B H 0.8253 0.7756 0.4512 0.116 Uiso 1 1 calc R
H32C H 0.8321 0.6509 0.5061 0.116 Uiso 1 1 calc R
C33 C 1.0041(2) 0.6410(3) 0.35362(16) 0.0717(7) Uani 1 1 d .
H33A H 1.0326 0.6052 0.3037 0.108 Uiso 1 1 calc R
H33B H 1.0472 0.5970 0.3962 0.108 Uiso 1 1 calc R
H33C H 1.0408 0.7214 0.3409 0.108 Uiso 1 1 calc R
C34 C 0.7219(3) 0.4512(2) 0.47928(14) 0.0731(7) Uani 1 1 d .
H34A H 0.6723 0.5006 0.5192 0.110 Uiso 1 1 calc R
H34B H 0.8127 0.4199 0.4932 0.110 Uiso 1 1 calc R
H34C H 0.6556 0.3870 0.4809 0.110 Uiso 1 1 calc R
C35 C 0.8408(3) 0.4478(2) 0.33003(16) 0.0672(6) Uani 1 1 d .
H35A H 0.8645 0.4951 0.2750 0.101 Uiso 1 1 calc R
H35B H 0.7767 0.3826 0.3310 0.101 Uiso 1 1 calc R
H35C H 0.9326 0.4180 0.3435 0.101 Uiso 1 1 calc R

loop_
_atom_site_aniso_label
_atom_site_aniso_U_11
_atom_site_aniso_U_22
_atom_site_aniso_U_33
_atom_site_aniso_U_23
_atom_site_aniso_U_13
_atom_site_aniso_U_12
Al1 0.01943(19) 0.0217(2) 0.02299(19) -0.00518(14) -0.00518(14) 0.00068(14)
N1 0.0229(5) 0.0218(5) 0.0279(5) -0.0064(4) -0.0077(4) 0.0007(4)
N2 0.0222(5) 0.0223(5) 0.0241(5) -0.0059(4) -0.0055(4) 0.0013(4)
B1 0.0259(7) 0.0334(8) 0.0257(7) -0.0064(6) -0.0072(6) 0.0019(6)
O1 0.0332(6) 0.0472(7) 0.0520(7) 0.0011(5) -0.0178(5) -0.0061(5)
O2 0.0321(6) 0.0494(7) 0.0484(7) 0.0109(5) -0.0189(5) -0.0029(5)
C1 0.0248(6) 0.0242(6) 0.0320(7) -0.0036(5) -0.0075(5) 0.0027(5)
C2 0.0283(7) 0.0315(7) 0.0295(7) -0.0037(5) -0.0136(5) 0.0035(5)
C3 0.0239(6) 0.0294(7) 0.0238(6) -0.0049(5) -0.0069(5) -0.0031(5)
C4 0.0483(9) 0.0263(7) 0.0463(9) -0.0033(6) -0.0190(7) 0.0090(6)
C5 0.0408(8) 0.0389(8) 0.0311(7) -0.0112(6) -0.0151(6) 0.0008(6)
C6 0.0320(7) 0.0210(6) 0.0322(7) -0.0066(5) -0.0117(6) 0.0010(5)
C7 0.0351(8) 0.0288(7) 0.0379(7) -0.0114(6) -0.0102(6) 0.0024(6)
C8 0.0497(10) 0.0416(9) 0.0467(9) -0.0238(7) -0.0121(8) 0.0040(7)
C9 0.0586(12) 0.0448(10) 0.0602(11) -0.0277(9) -0.0246(9) -0.0017(8)
C10 0.0417(9) 0.0380(9) 0.0600(11) -0.0170(8) -0.0202(8) -0.0053(7)
C11 0.0334(8) 0.0248(7) 0.0418(8) -0.0069(6) -0.0125(6) -0.0019(6)
C12 0.0356(8) 0.0447(9) 0.0436(9) -0.0217(7) -0.0026(7) 0.0006(7)
C13 0.0658(13) 0.0649(13) 0.0479(10) -0.0121(9) 0.0041(10) -0.0151(11)
C14 0.0423(11) 0.0732(14) 0.0792(15) -0.0418(12) -0.0119(10) 0.0166(10)
C15 0.0281(7) 0.0315(8) 0.0504(9) -0.0110(7) -0.0065(6) -0.0050(6)
C16 0.0493(11) 0.0473(10) 0.0479(10) -0.0061(8) 0.0006(8) -0.0090(8)
C17 0.0302(9) 0.0650(13) 0.0828(15) -0.0249(11) -0.0121(9) -0.0043(8)
C18 0.0260(6) 0.0250(6) 0.0246(6) -0.0094(5) -0.0062(5) 0.0023(5)
C19 0.0292(7) 0.0267(7) 0.0294(6) -0.0097(5) -0.0051(5) 0.0005(5)
C20 0.0432(9) 0.0248(7) 0.0425(8) -0.0122(6) -0.0071(7) 0.0019(6)
C21 0.0417(9) 0.0319(8) 0.0536(10) -0.0196(7) -0.0086(7) 0.0130(7)
C22 0.0299(8) 0.0407(9) 0.0456(9) -0.0196(7) -0.0015(6) 0.0079(6)
C23 0.0269(7) 0.0313(7) 0.0302(7) -0.0120(5) -0.0028(5) 0.0011(5)
C24 0.0303(7) 0.0260(7) 0.0392(8) -0.0106(6) -0.0031(6) -0.0025(5)
C25 0.0450(10) 0.0474(10) 0.0413(9) -0.0036(7) 0.0010(7) -0.0050(8)
C26 0.0405(9) 0.0451(10) 0.0600(11) -0.0183(8) -0.0111(8) -0.0080(7)
C27 0.0260(7) 0.0342(8) 0.0427(8) -0.0143(6) 0.0033(6) -0.0024(6)
C28 0.0449(10) 0.0651(13) 0.0561(11) -0.0037(9) -0.0172(9) -0.0188(9)
C29 0.0461(10) 0.0450(10) 0.0527(10) 0.0045(8) -0.0126(8) -0.0061(8)
C30 0.0325(8) 0.0682(12) 0.0443(9) -0.0084(8) -0.0194(7) 0.0023(8)
C31 0.0327(8) 0.0604(11) 0.0426(9) 0.0038(8) -0.0163(7) 0.0084(8)
C32 0.0808(17) 0.106(2) 0.0631(14) -0.0372(14) -0.0354(13) 0.0067(15)
C33 0.0313(10) 0.106(2) 0.0800(16) -0.0060(14) -0.0237(10) -0.0039(11)
C34 0.0602(13) 0.0911(18) 0.0581(12) 0.0283(12) -0.0239(11) 0.0057(12)
C35 0.0695(15) 0.0587(13) 0.0775(15) -0.0161(11) -0.0259(12) 0.0239(11)

loop_
_atom_type_symbol
_atom_type_description
_atom_type_scat_dispersion_real
_atom_type_scat_dispersion_imag
_atom_type_scat_source
C C 0.0033 0.0016 'International Tables Vol C Tables 4.2.6.8 and 6.1.1.4'
H H 0.0000 0.0000 'International Tables Vol C Tables 4.2.6.8 and 6.1.1.4'
N N 0.0061 0.0033 'International Tables Vol C Tables 4.2.6.8 and 6.1.1.4'
O O 0.0106 0.0060 'International Tables Vol C Tables 4.2.6.8 and 6.1.1.4'
B B 0.0013 0.0007 'International Tables Vol C Tables 4.2.6.8 and 6.1.1.4'
Al Al 0.0645 0.0514 'International Tables Vol C Tables 4.2.6.8 and 6.1.1.4'

loop_
_geom_angle_atom_site_label_1
_geom_angle_atom_site_label_2
_geom_angle_atom_site_label_3
_geom_angle
N2 Al1 N1 95.12(5)
N2 Al1 B1 110.65(6)
N1 Al1 B1 119.19(6)
C1 N1 C6 120.57(11)
C1 N1 Al1 118.26(9)
C6 N1 Al1 119.89(9)
C3 N2 C18 121.54(11)
C3 N2 Al1 118.92(9)
C18 N2 Al1 118.83(8)
O1 B1 O2 111.51(13)
O1 B1 Al1 129.85(12)
O2 B1 Al1 118.64(11)
B1 O1 C30 107.74(13)
B1 O2 C31 108.00(13)
N1 C1 C2 122.97(12)
N1 C1 C4 120.46(13)
C2 C1 C4 116.56(12)
C3 C2 C1 127.34(12)
N2 C3 C2 121.96(12)
N2 C3 C5 120.24(12)
C2 C3 C5 117.81(12)
C7 C6 C11 121.45(13)
C7 C6 N1 119.97(12)
C11 C6 N1 118.45(12)
C8 C7 C6 117.88(15)
C8 C7 C12 118.91(14)
C6 C7 C12 123.17(13)
C9 C8 C7 121.40(16)
C8 C9 C10 120.07(15)
C9 C10 C11 121.19(16)
C10 C11 C6 117.97(15)
C10 C11 C15 121.05(14)
C6 C11 C15 120.96(13)
C7 C12 C13 109.99(16)
C7 C12 C14 112.11(15)
C13 C12 C14 110.99(17)
C11 C15 C17 113.25(15)
C11 C15 C16 112.51(14)
C17 C15 C16 109.78(16)
C19 C18 C23 121.47(13)
C19 C18 N2 119.76(12)
C23 C18 N2 118.54(12)
C20 C19 C18 118.02(13)
C20 C19 C24 119.52(13)
C18 C19 C24 122.43(12)
C21 C20 C19 121.10(15)
C22 C21 C20 120.17(14)
C21 C22 C23 121.30(15)
C22 C23 C18 117.91(14)
C22 C23 C27 120.56(13)
C18 C23 C27 121.53(13)
C25 C24 C19 110.31(13)
C25 C24 C26 111.07(14)
C19 C24 C26 111.71(13)
C28 C27 C29 109.37(14)
C28 C27 C23 113.02(15)
C29 C27 C23 111.12(13)
O1 C30 C33 108.21(16)
O1 C30 C31 102.55(12)
C33 C30 C31 115.80(18)
O1 C30 C32 106.53(17)
C33 C30 C32 110.46(18)
C31 C30 C32 112.49(18)
O2 C31 C34 107.87(15)
O2 C31 C30 101.90(14)
C34 C31 C30 116.19(18)
O2 C31 C35 106.05(16)
C34 C31 C35 110.51(19)
C30 C31 C35 113.31(17)

loop_
_geom_bond_atom_site_label_1
_geom_bond_atom_site_label_2
_geom_bond_distance
Al1 N2 1.9105(11)
Al1 N1 1.9098(12)
Al1 B1 2.1237(16)
N1 C1 1.3318(17)
N1 C6 1.4464(17)
N2 C3 1.3316(17)
N2 C18 1.4420(16)
B1 O1 1.3634(19)
B1 O2 1.372(2)
O1 C30 1.462(2)
O2 C31 1.4623(19)
C1 C2 1.405(2)
C1 C4 1.510(2)
C2 C3 1.399(2)
C3 C5 1.5106(19)
C6 C7 1.404(2)
C6 C11 1.408(2)
C7 C8 1.396(2)
C7 C12 1.520(2)
C8 C9 1.376(3)
C9 C10 1.379(3)
C10 C11 1.395(2)
C11 C15 1.523(2)
C12 C13 1.522(3)
C12 C14 1.539(3)
C15 C17 1.528(2)
C15 C16 1.533(3)
C18 C19 1.4042(19)
C18 C23 1.4086(19)
C19 C20 1.394(2)
C19 C24 1.518(2)
C20 C21 1.380(2)
C21 C22 1.378(2)
C22 C23 1.391(2)
C23 C27 1.521(2)
C24 C25 1.524(2)
C24 C26 1.531(2)
C27 C28 1.525(2)
C27 C29 1.525(2)
C30 C33 1.512(3)
C30 C31 1.533(3)
C30 C32 1.539(3)
C31 C34 1.515(3)
C31 C35 1.533(3)

loop_
_geom_torsion_atom_site_label_1
_geom_torsion_atom_site_label_2
_geom_torsion_atom_site_label_3
_geom_torsion_atom_site_label_4
_geom_torsion
N2 Al1 N1 C1 37.14(11)
B1 Al1 N1 C1 154.25(10)
N2 Al1 N1 C6 -155.73(10)
B1 Al1 N1 C6 -38.62(12)
N1 Al1 N2 C3 -38.43(11)
B1 Al1 N2 C3 -162.28(10)
N1 Al1 N2 C18 151.04(10)
B1 Al1 N2 C18 27.19(11)
N2 Al1 B1 O1 90.41(15)
N1 Al1 B1 O1 -18.24(17)
N2 Al1 B1 O2 -88.80(12)
N1 Al1 B1 O2 162.55(11)
O2 B1 O1 C30 -9.93(18)
Al1 B1 O1 C30 170.82(12)
O1 B1 O2 C31 -9.51(18)
Al1 B1 O2 C31 169.84(11)
C6 N1 C1 C2 174.67(13)
Al1 N1 C1 C2 -18.28(18)
C6 N1 C1 C4 -4.3(2)
Al1 N1 C1 C4 162.77(11)
N1 C1 C2 C3 -12.6(2)
C4 C1 C2 C3 166.44(15)
C18 N2 C3 C2 -169.47(13)
Al1 N2 C3 C2 20.26(17)
C18 N2 C3 C5 10.30(19)
Al1 N2 C3 C5 -159.97(11)
C1 C2 C3 N2 11.4(2)
C1 C2 C3 C5 -168.34(14)
C1 N1 C6 C7 82.77(17)
Al1 N1 C6 C7 -84.07(14)
C1 N1 C6 C11 -101.43(15)
Al1 N1 C6 C11 91.73(14)
C11 C6 C7 C8 2.1(2)
N1 C6 C7 C8 177.77(14)
C11 C6 C7 C12 -175.34(14)
N1 C6 C7 C12 0.3(2)
C6 C7 C8 C9 -0.2(3)
C12 C7 C8 C9 177.38(18)
C7 C8 C9 C10 -1.3(3)
C8 C9 C10 C11 0.8(3)
C9 C10 C11 C6 1.0(3)
C9 C10 C11 C15 -177.36(17)
C7 C6 C11 C10 -2.5(2)
N1 C6 C11 C10 -178.24(13)
C7 C6 C11 C15 175.87(14)
N1 C6 C11 C15 0.1(2)
C8 C7 C12 C13 -69.4(2)
C6 C7 C12 C13 108.03(18)
C8 C7 C12 C14 54.6(2)
C6 C7 C12 C14 -127.97(17)
C10 C11 C15 C17 21.4(2)
C6 C11 C15 C17 -156.96(16)
C10 C11 C15 C16 -103.86(18)
C6 C11 C15 C16 77.82(18)
C3 N2 C18 C19 -91.28(16)
Al1 N2 C18 C19 79.00(14)
C3 N2 C18 C23 94.12(15)
Al1 N2 C18 C23 -95.61(13)
C23 C18 C19 C20 -0.7(2)
N2 C18 C19 C20 -175.12(12)
C23 C18 C19 C24 177.44(13)
N2 C18 C19 C24 3.0(2)
C18 C19 C20 C21 -0.3(2)
C24 C19 C20 C21 -178.46(15)
C19 C20 C21 C22 0.6(3)
C20 C21 C22 C23 0.1(3)
C21 C22 C23 C18 -1.1(2)
C21 C22 C23 C27 179.27(16)
C19 C18 C23 C22 1.3(2)
N2 C18 C23 C22 175.85(13)
C19 C18 C23 C27 -178.99(13)
N2 C18 C23 C27 -4.49(19)
C20 C19 C24 C25 64.01(18)
C18 C19 C24 C25 -114.08(16)
C20 C19 C24 C26 -60.06(19)
C18 C19 C24 C26 121.85(16)
C22 C23 C27 C28 -40.9(2)
C18 C23 C27 C28 139.45(15)
C22 C23 C27 C29 82.51(19)
C18 C23 C27 C29 -97.14(16)
B1 O1 C30 C33 146.74(17)
B1 O1 C30 C31 23.88(17)
B1 O1 C30 C32 -94.48(19)
B1 O2 C31 C34 146.30(18)
B1 O2 C31 C30 23.50(17)
B1 O2 C31 C35 -95.28(18)
O1 C30 C31 O2 -28.07(16)
C33 C30 C31 O2 -145.66(16)
C32 C30 C31 O2 85.99(18)
O1 C30 C31 C34 -145.01(16)
C33 C30 C31 C34 97.4(2)
C32 C30 C31 C34 -31.0(2)
O1 C30 C31 C35 85.42(17)
C33 C30 C31 C35 -32.2(2)
C32 C30 C31 C35 -160.53(18)
